data_4128310
loop_
_publ_author_name
'Vidal, Fernando'
'Gomezcoello, John'
'Lalancette, Roger A.'
'J\"akle, Frieder'

_publ_section_title
;
 Lewis Pairs as Highly Tunable Dynamic Cross-Links in Transient Polymer
 Networks.
;
_journal_issue 40
_journal_name_full 'Journal of the American Chemical Society'
_journal_page_first 15963
_journal_page_last 15971
_journal_paper_doi 10.1021/jacs.9b07452
_journal_volume 141
_journal_year 2019
_chemical_absolute_configuration syn
_chemical_formula_moiety 'C21 H25 B N2 O2'
_chemical_formula_sum 'C21 H25 B N2 O2'
_chemical_formula_weight 348.24
_space_group_crystal_system monoclinic
_space_group_IT_number 4
_space_group_name_Hall 'P 2yb'
_space_group_name_H-M_alt 'P 1 21 1'
_symmetry_space_group_name_Hall 'P 2yb'
_symmetry_space_group_name_H-M 'P 1 21 1'
_atom_sites_solution_hydrogens geom
_atom_sites_solution_primary direct
_atom_sites_solution_secondary difmap
_audit_creation_method SHELXL-2017/1
_cell_angle_alpha 90
_cell_angle_beta 112.838(3)
_cell_angle_gamma 90
_cell_formula_units_Z 4
_cell_length_a 11.9238(5)
_cell_length_b 13.6730(7)
_cell_length_c 12.7983(6)
_cell_measurement_reflns_used 5392
_cell_measurement_temperature 100(2)
_cell_measurement_theta_max 66.19
_cell_measurement_theta_min 3.75
_cell_volume 1922.99(16)
_computing_cell_refinement 'APEX 2'
_computing_data_collection 'APEX 2 (Bruker, 2006)'
_computing_data_reduction 'SAINT (Bruker, 2005)'
_computing_molecular_graphics SHELXTL
_computing_publication_material SHELXTL
_computing_structure_refinement 'SHELXL-2016/6 (Sheldrick, 2016)'
_computing_structure_solution 'SHELXL-2016/6 (Sheldrick, 2016)'
_diffrn_ambient_temperature 100(2)
_diffrn_measured_fraction_theta_full 0.993
_diffrn_measured_fraction_theta_max 0.993
_diffrn_measurement_device_type 'Bruker SMART CCD Apex-II area-detector'
_diffrn_measurement_method '\f and \w'
_diffrn_radiation_monochromator graphite
_diffrn_radiation_source 'fine-focus sealed tube'
_diffrn_radiation_type CuK\a
_diffrn_radiation_wavelength 1.54178
_diffrn_reflns_av_R_equivalents 0.0569
_diffrn_reflns_av_unetI/netI 0.0581
_diffrn_reflns_Laue_measured_fraction_full 0.993
_diffrn_reflns_Laue_measured_fraction_max 0.993
_diffrn_reflns_limit_h_max 14
_diffrn_reflns_limit_h_min -14
_diffrn_reflns_limit_k_max 15
_diffrn_reflns_limit_k_min -16
_diffrn_reflns_limit_l_max 15
_diffrn_reflns_limit_l_min -15
_diffrn_reflns_number 18283
_diffrn_reflns_point_group_measured_fraction_full 0.993
_diffrn_reflns_point_group_measured_fraction_max 0.993
_diffrn_reflns_theta_full 66.672
_diffrn_reflns_theta_max 66.672
_diffrn_reflns_theta_min 3.747
_exptl_absorpt_coefficient_mu 0.603
_exptl_absorpt_correction_T_max 1.000
_exptl_absorpt_correction_T_min 0.754
_exptl_absorpt_correction_type numerical
_exptl_absorpt_process_details
;
 SADABS 2016/2: Krause, L., Herbst-Irmer, R., Sheldrick G.M. & Stalke D.,
 J. Appl. Cryst. 48 (2015) 3-10
;
_exptl_crystal_colour colourless
_exptl_crystal_density_diffrn 1.203
_exptl_crystal_description plate
_exptl_crystal_F_000 744
_exptl_crystal_size_max 0.513
_exptl_crystal_size_mid 0.433
_exptl_crystal_size_min 0.098
_refine_diff_density_max 0.196
_refine_diff_density_min -0.231
_refine_diff_density_rms 0.044
_refine_ls_abs_structure_details
;
 Refined as an inversion twin.
;
_refine_ls_abs_structure_Flack 0.6(3)
_refine_ls_extinction_coef 0.00098(16)
_refine_ls_extinction_expression Fc^*^=kFc[1+0.001xFc^2^\l^3^/sin(2\q)]^-1/4^
_refine_ls_extinction_method 'SHELXL-2017/1 (Sheldrick 2017)'
_refine_ls_goodness_of_fit_ref 1.377
_refine_ls_hydrogen_treatment constr
_refine_ls_matrix_type full
_refine_ls_number_parameters 479
_refine_ls_number_reflns 6207
_refine_ls_number_restraints 1
_refine_ls_restrained_S_all 1.377
_refine_ls_R_factor_all 0.0592
_refine_ls_R_factor_gt 0.0443
_refine_ls_shift/su_max 0.000
_refine_ls_shift/su_mean 0.000
_refine_ls_structure_factor_coef Fsqd
_refine_ls_weighting_details 'w=1/[\s^2^(Fo^2^)] where P=(Fo^2^+2Fc^2^)/3'
_refine_ls_weighting_scheme calc
_refine_ls_wR_factor_gt 0.0805
_refine_ls_wR_factor_ref 0.0845
_reflns_Friedel_coverage 0.911
_reflns_Friedel_fraction_full 0.993
_reflns_Friedel_fraction_max 0.993
_reflns_number_gt 5142
_reflns_number_total 6207
_reflns_threshold_expression 'I > 2\s(I)'
_cod_data_source_file ja9b07452_si_004.cif
_cod_data_source_block BCat_Im
_cod_database_code 4128310
_shelx_shelxl_version_number 2017/1
_shelx_space_group_comment
;
The symmetry employed for this shelxl refinement is uniquely defined
by the following loop, which should always be used as a source of
symmetry information in preference to the above space-group names.
They are only intended as comments.
;
_shelx_estimated_absorpt_t_min 0.747
_shelx_estimated_absorpt_t_max 0.943

loop_
_space_group_symop_operation_xyz
'x, y, z'
'-x, y+1/2, -z'

loop_
_atom_site_label
_atom_site_type_symbol
_atom_site_fract_x
_atom_site_fract_y
_atom_site_fract_z
_atom_site_U_iso_or_equiv
_atom_site_adp_type
_atom_site_occupancy
_atom_site_site_symmetry_order
_atom_site_calc_flag
_atom_site_refinement_flags_posn
_atom_site_refinement_flags_adp
O3 O 0.22714(17) 0.50540(15) 0.41579(19) 0.0279(5) Uani 1 1 d . .
O2 O 0.58193(18) 0.59522(16) 0.4857(2) 0.0290(6) Uani 1 1 d . .
O4 O 0.06115(18) 0.58112(15) 0.4425(2) 0.0270(6) Uani 1 1 d . .
O1 O 0.75759(17) 0.52779(16) 0.46939(18) 0.0284(5) Uani 1 1 d . .
N4 N -0.0808(2) 0.29781(19) 0.3737(2) 0.0284(7) Uani 1 1 d . .
N3 N 0.0701(2) 0.40092(18) 0.4450(2) 0.0253(7) Uani 1 1 d . .
N2 N 0.4457(2) 0.31567(19) 0.3901(2) 0.0281(7) Uani 1 1 d . .
N1 N 0.5957(2) 0.41614(19) 0.4779(2) 0.0263(7) Uani 1 1 d . .
C6 C 0.6087(3) 0.6430(2) 0.4033(3) 0.0266(8) Uani 1 1 d . .
C8 C 0.6809(3) 0.4631(2) 0.7282(3) 0.0303(8) Uani 1 1 d . .
H8 H 0.598994 0.441687 0.692567 0.036 Uiso 1 1 calc R U
C27 C 0.0971(3) 0.6353(2) 0.3708(3) 0.0247(8) Uani 1 1 d . .
C31 C 0.3474(3) 0.5215(3) 0.8552(3) 0.0296(8) Uani 1 1 d . .
C7 C 0.7374(3) 0.5047(2) 0.6610(3) 0.0278(8) Uani 1 1 d . .
C22 C 0.1936(3) 0.5904(2) 0.3538(3) 0.0256(8) Uani 1 1 d . .
C28 C 0.2218(3) 0.4986(2) 0.6155(3) 0.0252(7) Uani 1 1 d . .
C38 C -0.0493(3) 0.3926(2) 0.3871(3) 0.0287(8) Uani 1 1 d . .
H38 H -0.104052 0.445895 0.359236 0.034 Uiso 1 1 calc R U
C1 C 0.7114(3) 0.6026(2) 0.3928(3) 0.0257(8) Uani 1 1 d . .
C40 C 0.0227(3) 0.2436(3) 0.4278(3) 0.0304(8) Uani 1 1 d . .
H40 H 0.027610 0.174329 0.432780 0.037 Uiso 1 1 calc R U
C26 C 0.0487(3) 0.7227(2) 0.3182(3) 0.0291(8) Uani 1 1 d . .
H26 H -0.015683 0.754330 0.331133 0.035 Uiso 1 1 calc R U
C33 C 0.1644(3) 0.4827(2) 0.6903(3) 0.0291(8) Uani 1 1 d . .
H33 H 0.081122 0.463927 0.660516 0.035 Uiso 1 1 calc R U
C29 C 0.3445(3) 0.5245(2) 0.6649(3) 0.0274(8) Uani 1 1 d . .
H29 H 0.387685 0.534697 0.617173 0.033 Uiso 1 1 calc R U
C5 C 0.5504(3) 0.7231(2) 0.3398(3) 0.0294(9) Uani 1 1 d . .
H5 H 0.480940 0.750994 0.347178 0.035 Uiso 1 1 calc R U
C10 C 0.8610(3) 0.4804(2) 0.9022(3) 0.0294(8) Uani 1 1 d . .
C4 C 0.5974(3) 0.7613(2) 0.2644(3) 0.0325(9) Uani 1 1 d . .
H4 H 0.559162 0.816569 0.219762 0.039 Uiso 1 1 calc R U
C17 C 0.4776(3) 0.4099(2) 0.4159(3) 0.0298(8) Uani 1 1 d . .
H17 H 0.423277 0.463910 0.392938 0.036 Uiso 1 1 calc R U
C19 C 0.5491(3) 0.2602(2) 0.4398(3) 0.0291(8) Uani 1 1 d . .
H19 H 0.554328 0.191012 0.435916 0.035 Uiso 1 1 calc R U
C32 C 0.2239(3) 0.4932(2) 0.8060(3) 0.0298(8) Uani 1 1 d . .
H32 H 0.181016 0.481123 0.853635 0.036 Uiso 1 1 calc R U
C11 C 0.9165(3) 0.5261(3) 0.8366(3) 0.0318(8) Uani 1 1 d . .
H11 H 0.997323 0.549815 0.872782 0.038 Uiso 1 1 calc R U
C25 C 0.0985(3) 0.7623(3) 0.2453(3) 0.0336(9) Uani 1 1 d . .
H25 H 0.066347 0.821736 0.206962 0.040 Uiso 1 1 calc R U
C18 C 0.6415(3) 0.3215(2) 0.4948(3) 0.0290(8) Uani 1 1 d . .
H18 H 0.723453 0.303250 0.537643 0.035 Uiso 1 1 calc R U
C24 C 0.1934(3) 0.7173(3) 0.2273(3) 0.0332(9) Uani 1 1 d . .
H24 H 0.225242 0.746161 0.177129 0.040 Uiso 1 1 calc R U
C30 C 0.4059(3) 0.5359(2) 0.7809(3) 0.0296(8) Uani 1 1 d . .
H30 H 0.489373 0.553824 0.810359 0.036 Uiso 1 1 calc R U
C2 C 0.7574(3) 0.6393(2) 0.3185(3) 0.0293(8) Uani 1 1 d . .
H2 H 0.826763 0.610834 0.311355 0.035 Uiso 1 1 calc R U
C39 C 0.1159(3) 0.3067(2) 0.4724(3) 0.0305(8) Uani 1 1 d . .
H39 H 0.198407 0.289781 0.515027 0.037 Uiso 1 1 calc R U
C12 C 0.8569(3) 0.5374(2) 0.7208(3) 0.0296(8) Uani 1 1 d . .
H12 H 0.898434 0.568681 0.679939 0.035 Uiso 1 1 calc R U
C9 C 0.7395(3) 0.4520(3) 0.8440(3) 0.0304(8) Uani 1 1 d . .
H9 H 0.696356 0.424320 0.885437 0.037 Uiso 1 1 calc R U
C23 C 0.2433(3) 0.6289(2) 0.2828(3) 0.0302(8) Uani 1 1 d . .
H23 H 0.308674 0.597525 0.271320 0.036 Uiso 1 1 calc R U
C13 C 0.9275(3) 0.4619(3) 1.0287(3) 0.0351(9) Uani 1 1 d . .
C34 C 0.4091(3) 0.5363(3) 0.9825(3) 0.0356(9) Uani 1 1 d . .
C3 C 0.6985(3) 0.7209(3) 0.2529(3) 0.0344(9) Uani 1 1 d . .
H3 H 0.728291 0.748363 0.200404 0.041 Uiso 1 1 calc R U
C41 C -0.2036(3) 0.2563(2) 0.3158(3) 0.0351(9) Uani 1 1 d . .
H41A H -0.228304 0.223709 0.372580 0.042 Uiso 1 1 calc R U
H41B H -0.200877 0.205991 0.261233 0.042 Uiso 1 1 calc R U
C20 C 0.3224(3) 0.2798(3) 0.3229(3) 0.0334(9) Uani 1 1 d . .
H20A H 0.263665 0.334243 0.309482 0.040 Uiso 1 1 calc R U
H20B H 0.300510 0.228377 0.365987 0.040 Uiso 1 1 calc R U
C42 C -0.2982(3) 0.3323(3) 0.2532(3) 0.0387(10) Uani 1 1 d . .
H42A H -0.300501 0.382976 0.306431 0.058 Uiso 1 1 calc R U
H42B H -0.378169 0.301037 0.218971 0.058 Uiso 1 1 calc R U
H42C H -0.277016 0.362055 0.193558 0.058 Uiso 1 1 calc R U
C14 C 1.0665(3) 0.4625(3) 1.0645(3) 0.0472(11) Uani 1 1 d . .
H14A H 1.093180 0.528115 1.053591 0.071 Uiso 1 1 calc R U
H14B H 1.089090 0.415509 1.018188 0.071 Uiso 1 1 calc R U
H14C H 1.105907 0.444171 1.144642 0.071 Uiso 1 1 calc R U
C37 C 0.5459(3) 0.5554(3) 1.0212(4) 0.0490(11) Uani 1 1 d . .
H37A H 0.582309 0.561374 1.103999 0.073 Uiso 1 1 calc R U
H37B H 0.558868 0.616182 0.986886 0.073 Uiso 1 1 calc R U
H37C H 0.583923 0.500894 0.997537 0.073 Uiso 1 1 calc R U
C36 C 0.3927(4) 0.4462(3) 1.0463(3) 0.0501(11) Uani 1 1 d . .
H36A H 0.305889 0.436008 1.028625 0.075 Uiso 1 1 calc R U
H36B H 0.435592 0.456365 1.128062 0.075 Uiso 1 1 calc R U
H36C H 0.426140 0.388621 1.022999 0.075 Uiso 1 1 calc R U
B2 B 0.1485(3) 0.4976(3) 0.4824(3) 0.0276(9) Uani 1 1 d . .
C35 C 0.3519(3) 0.6254(3) 1.0179(4) 0.0459(10) Uani 1 1 d . .
H35A H 0.265042 0.613379 0.998061 0.069 Uiso 1 1 calc R U
H35B H 0.362045 0.683898 0.978159 0.069 Uiso 1 1 calc R U
H35C H 0.392443 0.635430 1.099936 0.069 Uiso 1 1 calc R U
C15 C 0.8937(3) 0.5415(3) 1.0951(4) 0.0544(12) Uani 1 1 d . .
H15A H 0.917930 0.605472 1.076374 0.082 Uiso 1 1 calc R U
H15B H 0.935936 0.529313 1.176568 0.082 Uiso 1 1 calc R U
H15C H 0.805600 0.540666 1.074991 0.082 Uiso 1 1 calc R U
C21 C 0.3133(3) 0.2387(3) 0.2102(3) 0.0440(10) Uani 1 1 d . .
H21A H 0.334236 0.289714 0.167034 0.066 Uiso 1 1 calc R U
H21B H 0.230034 0.216080 0.167332 0.066 Uiso 1 1 calc R U
H21C H 0.369847 0.183713 0.223226 0.066 Uiso 1 1 calc R U
B1 B 0.6721(3) 0.5137(3) 0.5278(4) 0.0277(9) Uani 1 1 d . .
C16 C 0.8947(4) 0.3606(3) 1.0622(4) 0.0586(13) Uani 1 1 d . .
H16A H 0.940142 0.349871 1.143512 0.088 Uiso 1 1 calc R U
H16B H 0.915890 0.309648 1.019177 0.088 Uiso 1 1 calc R U
H16C H 0.807198 0.357984 1.045136 0.088 Uiso 1 1 calc R U

loop_
_atom_site_aniso_label
_atom_site_aniso_U_11
_atom_site_aniso_U_22
_atom_site_aniso_U_33
_atom_site_aniso_U_23
_atom_site_aniso_U_13
_atom_site_aniso_U_12
O3 0.0262(11) 0.0190(13) 0.0422(15) 0.0057(11) 0.0173(10) 0.0048(10)
O2 0.0262(12) 0.0172(12) 0.0473(16) 0.0023(11) 0.0184(11) 0.0038(10)
O4 0.0239(11) 0.0163(12) 0.0443(15) 0.0043(11) 0.0170(11) 0.0023(10)
O1 0.0249(11) 0.0197(12) 0.0449(15) 0.0053(11) 0.0181(10) 0.0038(11)
N4 0.0235(14) 0.0191(15) 0.0439(19) -0.0033(14) 0.0147(13) -0.0004(13)
N3 0.0229(14) 0.0162(15) 0.0367(17) 0.0004(13) 0.0114(13) -0.0020(12)
N2 0.0220(14) 0.0208(15) 0.0420(19) -0.0007(13) 0.0129(13) -0.0001(13)
N1 0.0237(14) 0.0185(15) 0.0377(17) 0.0014(13) 0.0130(13) 0.0001(12)
C6 0.0246(17) 0.0191(18) 0.036(2) 0.0000(16) 0.0117(15) -0.0033(15)
C8 0.0214(16) 0.0224(19) 0.048(2) -0.0062(18) 0.0142(16) -0.0006(15)
C27 0.0203(16) 0.0204(18) 0.034(2) 0.0026(16) 0.0112(14) -0.0035(15)
C31 0.0265(16) 0.0214(18) 0.041(2) -0.0015(16) 0.0128(15) 0.0020(16)
C7 0.0248(16) 0.0172(18) 0.044(2) -0.0049(16) 0.0160(15) 0.0019(15)
C22 0.0216(16) 0.0195(18) 0.036(2) 0.0009(15) 0.0110(15) 0.0004(15)
C28 0.0233(15) 0.0119(16) 0.042(2) -0.0003(15) 0.0149(14) 0.0011(15)
C38 0.0256(17) 0.0204(19) 0.039(2) 0.0003(16) 0.0119(16) 0.0023(16)
C1 0.0227(16) 0.0155(18) 0.038(2) -0.0005(15) 0.0107(15) -0.0025(15)
C40 0.0281(17) 0.0233(19) 0.040(2) 0.0008(16) 0.0134(16) 0.0025(16)
C26 0.0230(16) 0.0193(18) 0.043(2) 0.0011(16) 0.0106(16) -0.0009(15)
C33 0.0201(15) 0.0222(19) 0.046(2) -0.0014(16) 0.0134(16) -0.0013(15)
C29 0.0236(15) 0.0194(17) 0.042(2) 0.0032(16) 0.0163(15) -0.0002(15)
C5 0.0220(15) 0.0206(18) 0.042(2) -0.0035(16) 0.0087(16) -0.0005(15)
C10 0.0275(16) 0.0212(19) 0.043(2) -0.0049(15) 0.0180(16) -0.0016(16)
C4 0.0283(17) 0.023(2) 0.042(2) 0.0020(16) 0.0082(16) 0.0007(16)
C17 0.0226(17) 0.0227(19) 0.046(2) 0.0010(17) 0.0152(16) 0.0038(16)
C19 0.0250(16) 0.0212(19) 0.041(2) 0.0013(16) 0.0133(15) 0.0054(15)
C32 0.0256(16) 0.0250(19) 0.043(2) 0.0013(16) 0.0177(15) 0.0001(16)
C11 0.0242(16) 0.0265(19) 0.046(2) -0.0068(17) 0.0150(16) -0.0054(16)
C25 0.0307(17) 0.025(2) 0.044(2) 0.0043(17) 0.0127(17) -0.0009(17)
C18 0.0266(18) 0.0194(19) 0.043(2) 0.0014(16) 0.0162(17) 0.0030(16)
C24 0.0342(18) 0.026(2) 0.042(2) 0.0030(17) 0.0176(17) -0.0052(17)
C30 0.0205(15) 0.0223(18) 0.045(2) -0.0032(17) 0.0112(16) -0.0010(15)
C2 0.0261(17) 0.0204(18) 0.042(2) -0.0046(17) 0.0134(16) -0.0036(16)
C39 0.0274(18) 0.0219(19) 0.045(2) 0.0051(16) 0.0173(17) 0.0050(16)
C12 0.0268(16) 0.0192(18) 0.047(2) -0.0009(16) 0.0188(17) -0.0019(16)
C9 0.0247(17) 0.0249(19) 0.047(2) -0.0047(17) 0.0197(17) -0.0013(16)
C23 0.0267(17) 0.026(2) 0.041(2) 0.0010(17) 0.0156(16) -0.0016(16)
C13 0.0306(18) 0.034(2) 0.042(2) -0.0099(18) 0.0156(17) -0.0048(17)
C34 0.0273(17) 0.039(2) 0.040(2) -0.0039(18) 0.0124(16) 0.0014(17)
C3 0.037(2) 0.026(2) 0.042(2) -0.0016(17) 0.0160(18) -0.0085(18)
C41 0.0254(17) 0.024(2) 0.056(3) -0.0085(18) 0.0156(17) -0.0049(16)
C20 0.0250(17) 0.0248(19) 0.049(2) -0.0005(17) 0.0125(17) -0.0017(16)
C42 0.0278(19) 0.035(2) 0.052(3) -0.0049(19) 0.0136(18) -0.0067(17)
C14 0.033(2) 0.055(3) 0.052(3) 0.000(2) 0.0153(18) 0.008(2)
C37 0.0310(19) 0.063(3) 0.050(3) -0.014(2) 0.0125(18) -0.004(2)
C36 0.047(2) 0.053(3) 0.044(3) 0.010(2) 0.011(2) -0.001(2)
B2 0.0220(18) 0.019(2) 0.043(3) 0.0005(19) 0.0138(17) -0.0001(17)
C35 0.042(2) 0.047(3) 0.051(3) -0.012(2) 0.0201(19) 0.000(2)
C15 0.039(2) 0.070(3) 0.051(3) -0.023(2) 0.0144(19) 0.006(2)
C21 0.043(2) 0.038(2) 0.043(3) -0.0035(19) 0.0082(19) -0.011(2)
B1 0.0249(18) 0.015(2) 0.044(3) -0.0019(19) 0.0147(17) 0.0022(18)
C16 0.067(3) 0.059(3) 0.043(3) 0.004(2) 0.014(2) -0.018(3)

loop_
_atom_type_symbol
_atom_type_description
_atom_type_scat_dispersion_real
_atom_type_scat_dispersion_imag
_atom_type_scat_source
C C 0.0181 0.0091 'International Tables Vol C Tables 4.2.6.8 and 6.1.1.4'
H H 0.0000 0.0000 'International Tables Vol C Tables 4.2.6.8 and 6.1.1.4'
B B 0.0090 0.0039 'International Tables Vol C Tables 4.2.6.8 and 6.1.1.4'
N N 0.0311 0.0180 'International Tables Vol C Tables 4.2.6.8 and 6.1.1.4'
O O 0.0492 0.0322 'International Tables Vol C Tables 4.2.6.8 and 6.1.1.4'

loop_
_geom_angle_atom_site_label_1
_geom_angle_atom_site_label_2
_geom_angle_atom_site_label_3
_geom_angle
C22 O3 B2 106.4(2)
C6 O2 B1 106.3(2)
C27 O4 B2 106.5(2)
C1 O1 B1 106.9(2)
C38 N4 C40 107.7(3)
C38 N4 C41 127.6(3)
C40 N4 C41 124.7(3)
C38 N3 C39 107.0(3)
C38 N3 B2 128.2(3)
C39 N3 B2 124.7(3)
C17 N2 C19 107.3(3)
C17 N2 C20 125.8(3)
C19 N2 C20 126.9(3)
C17 N1 C18 107.2(3)
C17 N1 B1 126.9(3)
C18 N1 B1 125.8(3)
C5 C6 O2 127.8(3)
C5 C6 C1 121.2(3)
O2 C6 C1 111.0(3)
C9 C8 C7 122.7(3)
C9 C8 H8 118.7
C7 C8 H8 118.7
O4 C27 C26 127.8(3)
O4 C27 C22 111.0(3)
C26 C27 C22 121.3(3)
C30 C31 C32 116.4(3)
C30 C31 C34 123.4(3)
C32 C31 C34 120.1(3)
C8 C7 C12 115.0(3)
C8 C7 B1 122.7(3)
C12 C7 B1 122.3(3)
C23 C22 O3 127.2(3)
C23 C22 C27 122.0(3)
O3 C22 C27 110.8(3)
C33 C28 C29 115.9(3)
C33 C28 B2 121.6(3)
C29 C28 B2 122.2(3)
N3 C38 N4 109.8(3)
N3 C38 H38 125.1
N4 C38 H38 125.1
C2 C1 O1 127.7(3)
C2 C1 C6 121.7(3)
O1 C1 C6 110.5(3)
C39 C40 N4 107.5(3)
C39 C40 H40 126.3
N4 C40 H40 126.3
C27 C26 C25 117.1(3)
C27 C26 H26 121.5
C25 C26 H26 121.5
C32 C33 C28 122.4(3)
C32 C33 H33 118.8
C28 C33 H33 118.8
C30 C29 C28 122.6(3)
C30 C29 H29 118.7
C28 C29 H29 118.7
C6 C5 C4 117.4(3)
C6 C5 H5 121.3
C4 C5 H5 121.3
C11 C10 C9 115.9(3)
C11 C10 C13 122.6(3)
C9 C10 C13 121.5(3)
C3 C4 C5 121.7(3)
C3 C4 H4 119.2
C5 C4 H4 119.2
N1 C17 N2 110.0(3)
N1 C17 H17 125.0
N2 C17 H17 125.0
C18 C19 N2 107.6(3)
C18 C19 H19 126.2
N2 C19 H19 126.2
C33 C32 C31 121.4(3)
C33 C32 H32 119.3
C31 C32 H32 119.3
C12 C11 C10 121.8(3)
C12 C11 H11 119.1
C10 C11 H11 119.1
C24 C25 C26 121.8(3)
C24 C25 H25 119.1
C26 C25 H25 119.1
C19 C18 N1 107.9(3)
C19 C18 H18 126.1
N1 C18 H18 126.1
C25 C24 C23 120.7(3)
C25 C24 H24 119.7
C23 C24 H24 119.7
C29 C30 C31 121.3(3)
C29 C30 H30 119.4
C31 C30 H30 119.4
C1 C2 C3 117.7(3)
C1 C2 H2 121.2
C3 C2 H2 121.2
C40 C39 N3 107.9(3)
C40 C39 H39 126.0
N3 C39 H39 126.0
C11 C12 C7 122.7(3)
C11 C12 H12 118.7
C7 C12 H12 118.7
C8 C9 C10 121.9(3)
C8 C9 H9 119.1
C10 C9 H9 119.1
C22 C23 C24 117.2(3)
C22 C23 H23 121.4
C24 C23 H23 121.4
C15 C13 C10 109.4(3)
C15 C13 C14 108.5(3)
C10 C13 C14 111.8(3)
C15 C13 C16 109.5(3)
C10 C13 C16 111.1(3)
C14 C13 C16 106.4(3)
C31 C34 C36 110.8(3)
C31 C34 C37 112.4(3)
C36 C34 C37 107.7(3)
C31 C34 C35 109.5(3)
C36 C34 C35 108.4(3)
C37 C34 C35 107.8(3)
C4 C3 C2 120.3(4)
C4 C3 H3 119.8
C2 C3 H3 119.8
N4 C41 C42 113.1(3)
N4 C41 H41A 109.0
C42 C41 H41A 109.0
N4 C41 H41B 109.0
C42 C41 H41B 109.0
H41A C41 H41B 107.8
N2 C20 C21 111.6(3)
N2 C20 H20A 109.3
C21 C20 H20A 109.3
N2 C20 H20B 109.3
C21 C20 H20B 109.3
H20A C20 H20B 108.0
C41 C42 H42A 109.5
C41 C42 H42B 109.5
H42A C42 H42B 109.5
C41 C42 H42C 109.5
H42A C42 H42C 109.5
H42B C42 H42C 109.5
C13 C14 H14A 109.5
C13 C14 H14B 109.5
H14A C14 H14B 109.5
C13 C14 H14C 109.5
H14A C14 H14C 109.5
H14B C14 H14C 109.5
C34 C37 H37A 109.5
C34 C37 H37B 109.5
H37A C37 H37B 109.5
C34 C37 H37C 109.5
H37A C37 H37C 109.5
H37B C37 H37C 109.5
C34 C36 H36A 109.5
C34 C36 H36B 109.5
H36A C36 H36B 109.5
C34 C36 H36C 109.5
H36A C36 H36C 109.5
H36B C36 H36C 109.5
O4 B2 O3 104.9(3)
O4 B2 N3 106.4(2)
O3 B2 N3 108.4(3)
O4 B2 C28 112.4(3)
O3 B2 C28 114.0(3)
N3 B2 C28 110.3(3)
C34 C35 H35A 109.5
C34 C35 H35B 109.5
H35A C35 H35B 109.5
C34 C35 H35C 109.5
H35A C35 H35C 109.5
H35B C35 H35C 109.5
C13 C15 H15A 109.5
C13 C15 H15B 109.5
H15A C15 H15B 109.5
C13 C15 H15C 109.5
H15A C15 H15C 109.5
H15B C15 H15C 109.5
C20 C21 H21A 109.5
C20 C21 H21B 109.5
H21A C21 H21B 109.5
C20 C21 H21C 109.5
H21A C21 H21C 109.5
H21B C21 H21C 109.5
O1 B1 O2 105.0(3)
O1 B1 C7 113.9(3)
O2 B1 C7 115.5(3)
O1 B1 N1 107.5(3)
O2 B1 N1 105.0(2)
C7 B1 N1 109.3(3)
C13 C16 H16A 109.5
C13 C16 H16B 109.5
H16A C16 H16B 109.5
C13 C16 H16C 109.5
H16A C16 H16C 109.5
H16B C16 H16C 109.5

loop_
_geom_bond_atom_site_label_1
_geom_bond_atom_site_label_2
_geom_bond_distance
O3 C22 1.376(4)
O3 B2 1.496(4)
O2 C6 1.380(4)
O2 B1 1.497(4)
O4 C27 1.371(4)
O4 B2 1.496(4)
O1 C1 1.375(4)
O1 B1 1.492(4)
N4 C38 1.342(4)
N4 C40 1.374(4)
N4 C41 1.473(4)
N3 C38 1.331(4)
N3 C39 1.390(4)
N3 B2 1.582(4)
N2 C17 1.348(4)
N2 C19 1.375(4)
N2 C20 1.470(4)
N1 C17 1.324(4)
N1 C18 1.389(4)
N1 B1 1.602(4)
C6 C5 1.380(4)
C6 C1 1.396(4)
C8 C9 1.379(5)
C8 C7 1.402(5)
C8 H8 0.9500
C27 C26 1.383(4)
C27 C22 1.393(4)
C31 C30 1.394(5)
C31 C32 1.412(4)
C31 C34 1.519(5)
C7 C12 1.403(4)
C7 B1 1.580(5)
C22 C23 1.369(5)
C28 C33 1.394(5)
C28 C29 1.396(4)
C28 B2 1.584(5)
C38 H38 0.9500
C1 C2 1.364(5)
C40 C39 1.346(4)
C40 H40 0.9500
C26 C25 1.395(5)
C26 H26 0.9500
C33 C32 1.379(5)
C33 H33 0.9500
C29 C30 1.386(5)
C29 H29 0.9500
C5 C4 1.392(5)
C5 H5 0.9500
C10 C11 1.400(5)
C10 C9 1.402(4)
C10 C13 1.523(5)
C4 C3 1.385(5)
C4 H4 0.9500
C17 H17 0.9500
C19 C18 1.345(4)
C19 H19 0.9500
C32 H32 0.9500
C11 C12 1.382(4)
C11 H11 0.9500
C25 C24 1.384(5)
C25 H25 0.9500
C18 H18 0.9500
C24 C23 1.410(5)
C24 H24 0.9500
C30 H30 0.9500
C2 C3 1.410(5)
C2 H2 0.9500
C39 H39 0.9500
C12 H12 0.9500
C9 H9 0.9500
C23 H23 0.9500
C13 C15 1.527(5)
C13 C14 1.539(4)
C13 C16 1.545(5)
C34 C36 1.532(5)
C34 C37 1.532(4)
C34 C35 1.547(5)
C3 H3 0.9500
C41 C42 1.514(5)
C41 H41A 0.9900
C41 H41B 0.9900
C20 C21 1.512(5)
C20 H20A 0.9900
C20 H20B 0.9900
C42 H42A 0.9800
C42 H42B 0.9800
C42 H42C 0.9800
C14 H14A 0.9800
C14 H14B 0.9800
C14 H14C 0.9800
C37 H37A 0.9800
C37 H37B 0.9800
C37 H37C 0.9800
C36 H36A 0.9800
C36 H36B 0.9800
C36 H36C 0.9800
C35 H35A 0.9800
C35 H35B 0.9800
C35 H35C 0.9800
C15 H15A 0.9800
C15 H15B 0.9800
C15 H15C 0.9800
C21 H21A 0.9800
C21 H21B 0.9800
C21 H21C 0.9800
C16 H16A 0.9800
C16 H16B 0.9800
C16 H16C 0.9800
